data_1547326
loop_
_publ_author_name
'Heng-Yun Ye'
'Wei-Qiang Liao'
'Qionghua Zhou'
'Yi Zhang'
'Jinlan Wang'
'Yu-Meng You'
'Jin-Yun Wang'
'Zhong-Ning Chen'
'Peng-Fei Li'
'Da-Wei Fu'
'Songping D. Huang'
'and Ren-Gen Xiong'

_publ_section_title
;
 Dielectric and ferroelectric sensing based on molecular recognition in
 Cu(1,10-phenlothroline)2SeO4.(diol) systems
;
_journal_name_full 'Nature Communications'
_journal_page_first 14551
_journal_paper_doi 10.1038/ncomms14551
_journal_volume 8
_journal_year 2017
_chemical_formula_sum 'C27 H24 Cu N4 O6 Se'
_chemical_formula_weight 643.00
_space_group_crystal_system monoclinic
_space_group_IT_number 9
_space_group_name_Hall 'C -2yc'
_space_group_name_H-M_alt 'C 1 c 1'
_symmetry_space_group_name_Hall 'C -2yc'
_symmetry_space_group_name_H-M 'C 1 c 1'
_atom_sites_solution_hydrogens mixed
_cell_angle_alpha 90
_cell_angle_beta 123.415(13)
_cell_angle_gamma 90
_cell_formula_units_Z 4
_cell_length_a 17.515(20)
_cell_length_b 13.237(12)
_cell_length_c 13.262(15)
_cell_measurement_reflns_used 3365
_cell_measurement_temperature 243(2)
_cell_measurement_theta_max 27.4507
_cell_measurement_theta_min 3.2424
_cell_volume 2566(5)
_computing_structure_refinement 'SHELXL-2014/7 (Sheldrick, 2014)'
_diffrn_ambient_temperature 243(2)
_diffrn_measured_fraction_theta_full 0.993
_diffrn_measured_fraction_theta_max 0.992
_diffrn_measurement_device_type 'Rigaku saturn 724'
_diffrn_radiation_type MoK\a
_diffrn_radiation_wavelength 0.71073
_diffrn_reflns_av_R_equivalents 0.0620
_diffrn_reflns_av_unetI/netI 0.0952
_diffrn_reflns_Laue_measured_fraction_full 0.993
_diffrn_reflns_Laue_measured_fraction_max 0.992
_diffrn_reflns_limit_h_max 22
_diffrn_reflns_limit_h_min -22
_diffrn_reflns_limit_k_max 17
_diffrn_reflns_limit_k_min -17
_diffrn_reflns_limit_l_max 17
_diffrn_reflns_limit_l_min -17
_diffrn_reflns_number 13783
_diffrn_reflns_point_group_measured_fraction_full 0.993
_diffrn_reflns_point_group_measured_fraction_max 0.992
_diffrn_reflns_theta_full 25.242
_diffrn_reflns_theta_max 27.484
_diffrn_reflns_theta_min 3.244
_exptl_absorpt_coefficient_mu 2.320
_exptl_absorpt_correction_T_max 1.0000
_exptl_absorpt_correction_T_min 0.6396
_exptl_absorpt_correction_type multi-scan
_exptl_crystal_colour blue
_exptl_crystal_density_diffrn 1.664
_exptl_crystal_description plate
_exptl_crystal_F_000 1300
_exptl_crystal_size_max 0.15
_exptl_crystal_size_mid 0.12
_exptl_crystal_size_min 0.10
_refine_diff_density_max 0.956
_refine_diff_density_min -1.085
_refine_diff_density_rms 0.110
_refine_ls_abs_structure_details
;
 Flack x determined using 1534 quotients [(I+)-(I-)]/[(I+)+(I-)]
 (Parsons, Flack and Wagner, Acta Cryst. B69 (2013) 249-259).
;
_refine_ls_abs_structure_Flack -0.007(15)
_refine_ls_extinction_coef .
_refine_ls_extinction_method none
_refine_ls_goodness_of_fit_ref 1.004
_refine_ls_hydrogen_treatment constr
_refine_ls_matrix_type full
_refine_ls_number_parameters 363
_refine_ls_number_reflns 5788
_refine_ls_number_restraints 9
_refine_ls_restrained_S_all 1.004
_refine_ls_R_factor_all 0.0704
_refine_ls_R_factor_gt 0.0536
_refine_ls_shift/su_max 0.000
_refine_ls_shift/su_mean 0.000
_refine_ls_structure_factor_coef Fsqd
_refine_ls_weighting_details 'w=1/[\s^2^(Fo^2^)+(0.0722P)^2^] where P=(Fo^2^+2Fc^2^)/3'
_refine_ls_weighting_scheme calc
_refine_ls_wR_factor_gt 0.1277
_refine_ls_wR_factor_ref 0.1438
_reflns_Friedel_coverage 0.998
_reflns_Friedel_fraction_full 0.994
_reflns_Friedel_fraction_max 0.992
_reflns_number_gt 4413
_reflns_number_total 5788
_reflns_threshold_expression 'I > 2\s(I)'
_cod_data_source_file ncomms14551-s7.cif
_cod_data_source_block propane-1,2-T243K
_cod_depositor_comments
;
The following automatic conversions were performed:

'_exptl_absorpt_correction_type' value 'Multi-scan' changed to
'multi-scan' according to the built-in table from CIF Core dictionary
named 'cif_core.dic' version 2.4.1 from 2010-06-29.

Automatic conversion script
Id: cif_fix_values 5376 2017-05-30 11:51:03Z andrius 
;
_cod_original_cell_volume 2567(5)
_cod_database_code 1547326
_shelx_space_group_comment
;
The symmetry employed for this shelxl refinement is uniquely defined
by the following loop, which should always be used as a source of
symmetry information in preference to the above space-group names.
They are only intended as comments.
;

loop_
_space_group_symop_operation_xyz
'x, y, z'
'x, -y, z+1/2'
'x+1/2, y+1/2, z'
'x+1/2, -y+1/2, z+1/2'

loop_
_atom_site_label
_atom_site_type_symbol
_atom_site_fract_x
_atom_site_fract_y
_atom_site_fract_z
_atom_site_U_iso_or_equiv
_atom_site_adp_type
_atom_site_occupancy
_atom_site_site_symmetry_order
_atom_site_calc_flag
_atom_site_refinement_flags_posn
_atom_site_refinement_flags_adp
_atom_site_refinement_flags_occupancy
_atom_site_disorder_assembly
_atom_site_disorder_group
Cu1 Cu 0.15429(9) 0.70368(7) 0.29475(12) 0.0253(3) Uani 1 1 d . . . . .
Se1 Se 0.14355(6) 0.45767(9) 0.30978(8) 0.0215(3) Uani 0.821(4) 1 d . . P A 1
Se1' Se 0.1599(4) 0.4574(5) 0.2771(6) 0.0215(3) Uani 0.179(4) 1 d . . P A 2
O1 O 0.2373(5) 0.4030(6) 0.3347(8) 0.042(2) Uani 1 1 d . . . . .
O2 O 0.1537(6) 0.4805(7) 0.4370(7) 0.0310(16) Uani 0.821(4) 1 d . . P A 1
O2' O 0.156(3) 0.481(3) 0.155(3) 0.0310(16) Uani 0.179(4) 1 d . . P A 2
O3 O 0.1244(6) 0.5636(6) 0.2307(7) 0.0340(19) Uani 0.821(4) 1 d . . P A 1
O3' O 0.166(3) 0.583(3) 0.338(3) 0.0340(19) Uani 0.179(4) 1 d . . P A 2
O4 O 0.0570(5) 0.3860(6) 0.2247(7) 0.0365(17) Uani 1 1 d . . . . .
C1 C 0.0489(7) 0.8290(10) 0.0467(9) 0.038(3) Uani 1 1 d . . . . .
H1A H 0.0931 0.8073 0.0323 0.045 Uiso 1 1 calc R U . . .
C2 C -0.0213(9) 0.8974(10) -0.0368(11) 0.041(3) Uani 1 1 d . . . . .
H2A H -0.0240 0.9187 -0.1063 0.049 Uiso 1 1 calc R U . . .
C3 C -0.0831(9) 0.9305(10) -0.0148(11) 0.044(3) Uani 1 1 d . . . . .
H3A H -0.1283 0.9768 -0.0680 0.053 Uiso 1 1 calc R U . . .
C4 C -0.0810(7) 0.8964(8) 0.0885(9) 0.030(2) Uani 1 1 d . . . . .
C5 C -0.1436(9) 0.9265(9) 0.1200(12) 0.040(3) Uani 1 1 d . . . . .
H5A H -0.1896 0.9732 0.0698 0.048 Uiso 1 1 calc R U . . .
C6 C -0.1402(8) 0.8922(9) 0.2160(11) 0.036(2) Uani 1 1 d . . . . .
H6A H -0.1836 0.9134 0.2321 0.043 Uiso 1 1 calc R U . . .
C7 C -0.0689(7) 0.8215(8) 0.2961(9) 0.027(2) Uani 1 1 d . . . . .
C8 C -0.0638(7) 0.7766(9) 0.3951(10) 0.035(2) Uani 1 1 d . . . . .
H8A H -0.1073 0.7931 0.4130 0.042 Uiso 1 1 calc R U . . .
C9 C 0.0045(8) 0.7082(9) 0.4666(11) 0.038(3) Uani 1 1 d . . . . .
H9A H 0.0089 0.6794 0.5344 0.046 Uiso 1 1 calc R U . . .
C10 C 0.0684(8) 0.6817(9) 0.4365(10) 0.036(2) Uani 1 1 d . . . . .
H10A H 0.1149 0.6351 0.4853 0.043 Uiso 1 1 calc R U . . .
C11 C -0.0045(6) 0.7902(7) 0.2700(9) 0.025(2) Uani 1 1 d . . . . .
C12 C -0.0097(6) 0.8284(8) 0.1668(9) 0.026(2) Uani 1 1 d . . . . .
C13 C 0.2572(8) 0.8312(9) 0.5353(10) 0.039(3) Uani 1 1 d . . . . .
H13A H 0.2151 0.8080 0.5529 0.047 Uiso 1 1 calc R U . . .
C14 C 0.3728(7) 0.8181(9) 0.2856(9) 0.033(2) Uani 1 1 d . . . . .
C74 C 0.3243(9) 0.8977(11) 0.6154(11) 0.044(3) Uani 1 1 d . . . . .
H14A H 0.3273 0.9179 0.6854 0.052 Uiso 1 1 calc R U . . .
C15 C 0.3866(8) 0.9341(8) 0.5922(10) 0.032(2) Uani 1 1 d . . . . .
H15A H 0.4309 0.9815 0.6443 0.038 Uiso 1 1 calc R U . . .
C16 C 0.3831(7) 0.8996(9) 0.4897(9) 0.028(2) Uani 1 1 d . . . . .
C17 C 0.4471(9) 0.9292(9) 0.4611(11) 0.035(3) Uani 1 1 d . . . . .
H17A H 0.4935 0.9757 0.5107 0.042 Uiso 1 1 calc R U . . .
C18 C 0.4412(7) 0.8897(10) 0.3608(10) 0.037(3) Uani 1 1 d . . . . .
H18A H 0.4832 0.9106 0.3419 0.044 Uiso 1 1 calc R U . . .
C20 C 0.3644(8) 0.7739(10) 0.1802(10) 0.038(3) Uani 1 1 d . . . . .
H20A H 0.4024 0.7943 0.1545 0.046 Uiso 1 1 calc R U . . .
C21 C 0.2977(8) 0.6999(9) 0.1184(10) 0.035(3) Uani 1 1 d . . . . .
H21A H 0.2917 0.6673 0.0514 0.041 Uiso 1 1 calc R U . . .
C22 C 0.2414(7) 0.6748(9) 0.1551(9) 0.031(2) Uani 1 1 d . . . . .
H22A H 0.1978 0.6239 0.1122 0.038 Uiso 1 1 calc R U . . .
C23 C 0.3102(6) 0.7882(7) 0.3133(8) 0.0230(19) Uani 1 1 d . . . . .
C24 C 0.3160(7) 0.8300(8) 0.4176(9) 0.0246(19) Uani 1 1 d . . . . .
N1 N 0.2439(6) 0.7172(7) 0.2466(8) 0.0275(18) Uani 1 1 d . . . . .
N2 N 0.2486(6) 0.7980(6) 0.4349(7) 0.0270(18) Uani 1 1 d . . . . .
N3 N 0.0529(6) 0.7956(6) 0.1440(8) 0.0273(18) Uani 1 1 d . . . . .
N4 N 0.0640(6) 0.7213(6) 0.3402(7) 0.0241(17) Uani 1 1 d . . . . .
C25 C 0.134(2) 0.0304(18) 0.369(3) 0.201(16) Uani 1 1 d D . . . .
H25A H 0.1506 -0.0264 0.3385 0.301 Uiso 1 1 calc R U . . .
H25B H 0.1819 0.0424 0.4527 0.301 Uiso 1 1 calc R U . . .
H25C H 0.0771 0.0155 0.3622 0.301 Uiso 1 1 calc R U . . .
C26 C 0.122(2) 0.1227(12) 0.296(3) 0.112(8) Uani 1 1 d D U . . .
H26A H 0.0721 0.1112 0.2103 0.134 Uiso 1 1 calc R U . . .
C27 C 0.2083(14) 0.1356(14) 0.3061(17) 0.087(6) Uani 1 1 d . U . . .
H27A H 0.2556 0.1528 0.3900 0.105 Uiso 1 1 calc R U . . .
H27B H 0.2254 0.0710 0.2878 0.105 Uiso 1 1 calc R U . . .
O5 O 0.2080(9) 0.2104(7) 0.2300(11) 0.063(3) Uani 1 1 d . . . . .
H5D H 0.2166 0.2682 0.2628 0.075 Uiso 1 1 d R U . . .
O6 O 0.0985(9) 0.2000(7) 0.3412(13) 0.077(4) Uani 1 1 d . . . . .
H6D H 0.0863 0.2537 0.2997 0.093 Uiso 1 1 d R U . . .

loop_
_atom_site_aniso_label
_atom_site_aniso_U_11
_atom_site_aniso_U_22
_atom_site_aniso_U_33
_atom_site_aniso_U_23
_atom_site_aniso_U_13
_atom_site_aniso_U_12
Cu1 0.0252(5) 0.0266(5) 0.0331(5) -0.0010(6) 0.0219(4) -0.0015(6)
Se1 0.0205(5) 0.0246(4) 0.0252(6) 0.0001(5) 0.0163(4) -0.0023(5)
Se1' 0.0205(5) 0.0246(4) 0.0252(6) 0.0001(5) 0.0163(4) -0.0023(5)
O1 0.034(4) 0.046(5) 0.067(6) -0.020(4) 0.041(4) -0.011(3)
O2 0.036(4) 0.048(4) 0.019(3) 0.004(4) 0.021(3) 0.004(4)
O2' 0.036(4) 0.048(4) 0.019(3) 0.004(4) 0.021(3) 0.004(4)
O3 0.049(5) 0.034(4) 0.024(4) -0.013(3) 0.022(4) -0.023(4)
O3' 0.049(5) 0.034(4) 0.024(4) -0.013(3) 0.022(4) -0.023(4)
O4 0.031(4) 0.045(4) 0.032(4) -0.008(3) 0.016(3) -0.014(3)
C1 0.035(6) 0.051(7) 0.037(6) 0.008(5) 0.026(5) 0.006(5)
C2 0.054(8) 0.044(7) 0.040(6) 0.015(5) 0.036(6) 0.010(6)
C3 0.047(7) 0.053(8) 0.024(5) 0.012(5) 0.015(5) 0.015(6)
C4 0.031(6) 0.028(5) 0.026(5) 0.003(4) 0.012(5) 0.003(4)
C5 0.028(6) 0.042(7) 0.044(6) -0.005(5) 0.015(5) -0.001(5)
C6 0.032(6) 0.034(6) 0.050(7) -0.007(5) 0.029(6) -0.001(5)
C7 0.025(5) 0.030(5) 0.039(5) -0.013(4) 0.026(5) -0.008(4)
C8 0.030(5) 0.044(7) 0.040(6) -0.005(5) 0.024(5) -0.005(5)
C9 0.038(6) 0.047(7) 0.050(7) 0.010(5) 0.037(6) 0.012(5)
C10 0.042(6) 0.038(6) 0.039(6) 0.008(5) 0.029(5) 0.003(5)
C11 0.022(4) 0.028(5) 0.030(5) -0.007(4) 0.019(4) 0.002(4)
C12 0.024(5) 0.027(5) 0.032(5) -0.001(4) 0.018(4) 0.000(4)
C13 0.052(7) 0.037(6) 0.043(6) -0.014(5) 0.035(6) -0.016(6)
C14 0.028(5) 0.041(6) 0.031(5) -0.009(5) 0.017(5) -0.012(5)
C74 0.042(7) 0.061(8) 0.031(6) -0.017(6) 0.023(6) -0.009(6)
C15 0.033(6) 0.033(6) 0.034(5) -0.008(4) 0.021(5) -0.007(5)
C16 0.028(5) 0.034(6) 0.026(5) 0.005(4) 0.018(5) -0.002(4)
C17 0.033(6) 0.037(6) 0.039(6) -0.010(5) 0.022(5) -0.021(5)
C18 0.028(5) 0.048(7) 0.035(5) -0.006(5) 0.018(5) -0.021(5)
C20 0.033(6) 0.058(8) 0.039(6) -0.005(5) 0.029(5) -0.011(5)
C21 0.040(6) 0.045(7) 0.030(5) -0.002(5) 0.026(5) 0.001(5)
C22 0.021(5) 0.044(6) 0.037(6) -0.013(5) 0.020(4) -0.010(5)
C23 0.021(4) 0.023(5) 0.027(5) -0.003(4) 0.015(4) 0.000(4)
C24 0.027(5) 0.026(5) 0.026(5) 0.003(4) 0.018(4) 0.001(4)
N1 0.023(4) 0.033(5) 0.033(4) -0.004(4) 0.019(4) -0.003(3)
N2 0.034(4) 0.027(5) 0.029(4) 0.000(3) 0.023(4) -0.008(4)
N3 0.027(4) 0.032(5) 0.030(4) 0.001(4) 0.020(4) -0.001(3)
N4 0.031(4) 0.026(4) 0.023(4) 0.006(3) 0.020(4) 0.003(4)
C25 0.22(3) 0.17(3) 0.28(4) 0.12(3) 0.18(3) 0.13(3)
C26 0.22(2) 0.041(8) 0.178(18) 0.008(12) 0.176(19) -0.006(13)
C27 0.141(16) 0.072(12) 0.097(12) 0.026(10) 0.096(13) 0.043(11)
O5 0.099(8) 0.048(6) 0.079(7) -0.013(5) 0.073(7) -0.006(5)
O6 0.127(11) 0.043(6) 0.131(10) 0.024(6) 0.114(10) 0.014(6)

loop_
_atom_type_symbol
_atom_type_description
_atom_type_scat_dispersion_real
_atom_type_scat_dispersion_imag
_atom_type_scat_source
C C 0.0033 0.0016 'International Tables Vol C Tables 4.2.6.8 and 6.1.1.4'
H H 0.0000 0.0000 'International Tables Vol C Tables 4.2.6.8 and 6.1.1.4'
N N 0.0061 0.0033 'International Tables Vol C Tables 4.2.6.8 and 6.1.1.4'
O O 0.0106 0.0060 'International Tables Vol C Tables 4.2.6.8 and 6.1.1.4'
Cu Cu 0.3201 1.2651 'International Tables Vol C Tables 4.2.6.8 and 6.1.1.4'
Se Se -0.0929 2.2259 'International Tables Vol C Tables 4.2.6.8 and 6.1.1.4'

loop_
_geom_angle_atom_site_label_1
_geom_angle_atom_site_label_2
_geom_angle_atom_site_label_3
_geom_angle
_geom_angle_site_symmetry_1
_geom_angle_site_symmetry_3
O3' Cu1 N4 88.6(15) . .
O3 Cu1 N4 99.9(4) . .
O3' Cu1 N1 103.0(15) . .
O3 Cu1 N1 90.9(4) . .
N4 Cu1 N1 168.1(3) . .
O3' Cu1 N2 112.5(13) . .
O3 Cu1 N2 146.3(4) . .
N4 Cu1 N2 91.8(3) . .
N1 Cu1 N2 81.7(3) . .
O3' Cu1 N3 137.1(14) . .
O3 Cu1 N3 103.9(3) . .
N4 Cu1 N3 80.2(3) . .
N1 Cu1 N3 92.5(3) . .
N2 Cu1 N3 109.2(3) . .
O4 Se1 O2 111.1(4) . .
O4 Se1 O1 109.3(3) . .
O2 Se1 O1 110.2(4) . .
O4 Se1 O3 105.6(4) . .
O2 Se1 O3 111.4(4) . .
O1 Se1 O3 109.1(4) . .
O1 Se1' O2' 98.5(16) . .
O1 Se1' O4 114.9(5) . .
O2' Se1' O4 103.6(15) . .
O1 Se1' O3' 116.4(15) . .
O2' Se1' O3' 102.9(19) . .
O4 Se1' O3' 116.8(15) . .
Se1 O3 Cu1 126.9(4) . .
Cu1 O3' Se1' 139(2) . .
N3 C1 C2 121.6(9) . .
C3 C2 C1 119.3(10) . .
C2 C3 C4 120.6(11) . .
C12 C4 C3 116.8(10) . .
C12 C4 C5 118.1(10) . .
C3 C4 C5 125.1(11) . .
C6 C5 C4 123.4(12) . .
C5 C6 C7 119.4(10) . .
C8 C7 C11 117.3(10) . .
C8 C7 C6 123.1(9) . .
C11 C7 C6 119.4(9) . .
C9 C8 C7 120.5(10) . .
C8 C9 C10 119.1(11) . .
N4 C10 C9 121.9(11) . .
N4 C11 C7 122.9(9) . .
N4 C11 C12 117.2(8) . .
C7 C11 C12 119.9(10) . .
N3 C12 C11 118.2(9) . .
N3 C12 C4 122.1(9) . .
C11 C12 C4 119.7(8) . .
N2 C13 C74 124.1(10) . .
C23 C14 C18 119.2(9) . .
C23 C14 C20 117.7(9) . .
C18 C14 C20 123.2(9) . .
C15 C74 C13 119.7(10) . .
C74 C15 C16 119.2(10) . .
C24 C16 C15 117.0(9) . .
C24 C16 C17 119.7(9) . .
C15 C16 C17 123.3(10) . .
C18 C17 C16 120.1(10) . .
C17 C18 C14 121.2(9) . .
C21 C20 C14 117.4(9) . .
C22 C21 C20 120.0(10) . .
N1 C22 C21 124.3(10) . .
N1 C23 C14 122.4(9) . .
N1 C23 C24 117.9(8) . .
C14 C23 C24 119.7(9) . .
C16 C24 N2 124.6(9) . .
C16 C24 C23 120.2(8) . .
N2 C24 C23 115.2(9) . .
C22 N1 C23 118.2(8) . .
C22 N1 Cu1 128.5(7) . .
C23 N1 Cu1 113.0(6) . .
C13 N2 C24 115.3(9) . .
C13 N2 Cu1 133.4(7) . .
C24 N2 Cu1 111.3(6) . .
C1 N3 C12 119.5(9) . .
C1 N3 Cu1 131.2(7) . .
C12 N3 Cu1 108.9(7) . .
C10 N4 C11 118.1(9) . .
C10 N4 Cu1 127.1(7) . .
C11 N4 Cu1 114.4(6) . .
O6 C26 C27 115(2) . .
O6 C26 C25 107.4(17) . .
C27 C26 C25 105(2) . .
O5 C27 C26 114.9(15) . .

loop_
_geom_bond_atom_site_label_1
_geom_bond_atom_site_label_2
_geom_bond_distance
_geom_bond_site_symmetry_2
Cu1 O3' 1.67(4) .
Cu1 O3 1.986(8) .
Cu1 N4 1.991(8) .
Cu1 N1 2.002(8) .
Cu1 N2 2.088(9) .
Cu1 N3 2.174(9) .
Se1 O4 1.608(7) .
Se1 O2 1.625(7) .
Se1 O1 1.653(8) .
Se1 O3 1.671(8) .
Se1' O1 1.343(11) .
Se1' O2' 1.61(3) .
Se1' O4 1.801(10) .
Se1' O3' 1.82(4) .
C1 N3 1.328(13) .
C1 C2 1.435(16) .
C2 C3 1.341(17) .
C3 C4 1.423(15) .
C4 C12 1.421(14) .
C4 C5 1.428(16) .
C5 C6 1.323(17) .
C6 C7 1.450(16) .
C7 C8 1.399(15) .
C7 C11 1.412(12) .
C8 C9 1.379(16) .
C9 C10 1.424(15) .
C10 N4 1.344(13) .
C11 N4 1.382(12) .
C11 C12 1.414(14) .
C12 N3 1.358(12) .
C13 N2 1.329(13) .
C13 C74 1.382(16) .
C14 C23 1.392(13) .
C14 C18 1.418(15) .
C14 C20 1.445(15) .
C74 C15 1.373(16) .
C15 C16 1.403(14) .
C16 C24 1.381(15) .
C16 C17 1.421(14) .
C17 C18 1.380(16) .
C20 C21 1.393(16) .
C21 C22 1.359(14) .
C22 N1 1.316(13) .
C23 N1 1.372(13) .
C23 C24 1.442(12) .
C24 N2 1.387(12) .
C25 C26 1.50(2) .
C26 O6 1.358(19) .
C26 C27 1.46(3) .
C27 O5 1.411(18) .
